data_9014774
loop_
_publ_author_name
'Shirane, G.'
'Danner, H.'
'Pepinsky, R.'

_publ_section_title
;
 Neutron diffraction study of orthorhombic BaTiO3
 Note: orthorhombic structure
;
_journal_name_full 'Physical Review'
_journal_page_first 856
_journal_page_last 860
_journal_paper_doi 10.1103/PhysRev.105.856
_journal_volume 105
_journal_year 1957
_chemical_compound_source Synthetic
_chemical_formula_sum 'Ba O3 Ti'
_chemical_name_mineral Barioperovskite
_space_group_IT_number 38
_symmetry_space_group_name_Hall 'A 2 -2'
_symmetry_space_group_name_H-M 'A m m 2'
_cell_angle_alpha 90
_cell_angle_beta 90
_cell_angle_gamma 90
_cell_length_a 3.990
_cell_length_b 5.669
_cell_length_c 5.682
_cell_formula_units_Z 2
_cell_volume 128.523
_database_code_amcsd 0018581
_exptl_crystal_density_diffrn 6.026
_cod_original_formula_sum 'Ba Ti O3'
_cod_database_code 9014774

loop_
_space_group_symop_operation_xyz
x,y,z
x,1/2+y,1/2+z
x,-y,z
x,1/2-y,1/2+z
-x,y,z
-x,1/2+y,1/2+z
-x,-y,z
-x,1/2-y,1/2+z

loop_
_atom_site_label
_atom_site_fract_x
_atom_site_fract_y
_atom_site_fract_z
Ba 0.00000 0.00000 0.00000
Ti 0.50000 0.00000 0.51000
O1 0.00000 0.00000 0.49000
O2 0.50000 0.25300 0.23700

loop_
_cod_related_entry_id
_cod_related_entry_database
_cod_related_entry_code
1 AMCSD 0018581
